data_2020357
loop_
_publ_author_name
'Pagnoux, C.'
'Verbaere, A.'
'Tournoux, M.'
'Piffard, Y.'

_publ_section_title
;
 CsSbO(SiO3)2: A new (uB, 1-1-infinite)(12SiO3) chain silicate
;
_journal_name_full 'Acta Crystallographica C (39,1983-)'
_journal_page_first 2297
_journal_page_last 2299
_journal_volume 47
_journal_year 1991
_chemical_formula_sum 'Cs O7 Sb Si2'
_chemical_name_systematic 'Cs (Sb O) (Si2 O6)'
_space_group_IT_number 33
_symmetry_space_group_name_Hall 'P 2c -2n'
_symmetry_space_group_name_H-M 'P n a 21'
_cell_angle_alpha 90
_cell_angle_beta 90
_cell_angle_gamma 90
_cell_formula_units_Z 12
_cell_length_a 21.024
_cell_length_b 13.602
_cell_length_c 7.1287
_cell_volume 2038.583
_citation_journal_id_ASTM ACSCEE
_cod_data_source_file Pagnoux_ACSCEE_1991_1593.cif
_cod_data_source_block Cs1O7Sb1Si2
_cod_original_formula_sum 'Cs1 O7 Sb1 Si2'
_cod_database_code 2020357

loop_
_symmetry_equiv_pos_as_xyz
x,y,z
-x,-y,z+1/2
-x+1/2,y+1/2,z+1/2
x+1/2,-y+1/2,z

loop_
_atom_site_label
_atom_site_type_symbol
_atom_site_fract_x
_atom_site_fract_y
_atom_site_fract_z
_atom_site_occupancy
_atom_site_U_iso_or_equiv
O8 O-2 0.2743 0.123 0.117 1 0.0
O3 O-2 0.1732 0.5737 0.284 1 0.0
O15 O-2 0.084 0.4539 0.1 1 0.0
Sb3 Sb+5 0.33328 0.01297 0.534 1 0.0
Cs2 Cs+1 0.16345 0.1349 0.7856 1 0.0
Cs1 Cs+1 0.00744 0.3533 0.7714 1 0.0
O17 O-2 0.1588 0.1173 0.247 1 0.0
O21 O-2 0.996 0.392 0.34 1 0.0
Si4 Si+4 0.2508 0.3616 0.2998 1 0.0
O1 O-2 0.4887 0.4453 0.756 1 0.0
Si5 Si+4 0.4014 0.3725 0.2487 1 0.0
O11 O-2 0.1135 0.4069 0.46 1 0.0
O14 O-2 0.1207 0.633 0.955 1 0.0
O10 O-2 0.0939 0.597 0.586 1 0.0
O16 O-2 0.0856 0.2696 0.216 1 0.0
Si6 Si+4 0.4267 0.1498 0.2776 1 0.0
O12 O-2 0.2499 0.5709 -0.023 1 0.0
Sb1 Sb+5 -0.00042 -0.00428 0 1 0.0
Sb2 Sb+5 0.16903 0.51708 0.5333 1 0.0
O2 O-2 0.1626 0.456 0.783 1 0.0
O5 O-2 0.4187 0.4377 0.069 1 0.0
Si3 Si+4 0.2305 0.1391 0.2992 1 0.0
O6 O-2 0.4203 0.4269 0.442 1 0.0
O19 O-2 0.3232 0.3581 0.245 1 0.0
Cs3 Cs+1 0.3309 0.34 0.7743 1 0.0
Si1 Si+4 0.0719 0.3812 0.2761 1 0.0
O20 O-2 0.4338 0.2664 0.238 1 0.0
O7 O-2 0.0503 0.1122 0.057 1 0.0
O9 O-2 0.2447 0.4356 0.477 1 0.0
Si2 Si+4 0.0843 0.1528 0.2453 1 0.0
O13 O-2 0.2098 0.3931 0.119 1 0.0
O18 O-2 0.232 0.2527 0.367 1 0.0
O4 O-2 0.4497 0.6235 0.942 1 0.0
